data_1568740
loop_
_publ_author_name
'Sarcevic, Julijan'
'Heitkemper, Tobias'
'Ruth, Paul Niklas'
'Na&#xdf;, Leonard'
'Kubis, Maximilian'
'Stalke, Dietmar'
'Sindlinger, Christian P.'

_publ_section_title
;
 A donor-supported silavinylidene and silylium ylides: boroles as a
 flexible platform for versatile Si(ii) chemistry.
;
_journal_issue 19
_journal_name_full 'Chemical science'
_journal_page_first 5148
_journal_page_last 5159
_journal_paper_doi 10.1039/d3sc00808h
_journal_volume 14
_journal_year 2023
_chemical_formula_sum 'C34 H45 B Cl2 Si3'
_chemical_formula_weight 619.68
_space_group_crystal_system monoclinic
_space_group_IT_number 14
_space_group_name_Hall '-P 2ybc'
_space_group_name_H-M_alt 'P 1 21/c 1'
_atom_sites_solution_hydrogens geom
_atom_sites_solution_primary direct
_audit_creation_method
;FinalCif V113 by Daniel Kratzert, Freiburg 2022,
https://dkratzert.de/finalcif.html
;
_audit_update_record
;
2023-01-01 deposited with the CCDC.	2023-03-31 downloaded from the CCDC.
;
_cell_angle_alpha 90
_cell_angle_beta 118.969(2)
_cell_angle_gamma 90
_cell_formula_units_Z 8
_cell_length_a 23.592(3)
_cell_length_b 15.0926(17)
_cell_length_c 22.907(3)
_cell_measurement_reflns_used 9959
_cell_measurement_temperature 100(2)
_cell_measurement_theta_max 29.15
_cell_measurement_theta_min 2.23
_cell_volume 7135.9(15)
_computing_cell_refinement 'Bruker SAINT'
_computing_data_collection 'Bruker APEX2'
_computing_data_reduction 'Bruker SAINT'
_computing_molecular_graphics 'Bruker SHELXTL'
_computing_publication_material 'Bruker SHELXTL'
_computing_structure_refinement 'SHELXL-2018/3 (Sheldrick, 2018)'
_computing_structure_solution 'SHELXT 2014/5 (Sheldrick, 2014)'
_diffrn_ambient_environment N~2~
_diffrn_ambient_temperature 100(2)
_diffrn_measured_fraction_theta_full 1.000
_diffrn_measured_fraction_theta_max 0.996
_diffrn_measurement_device_type 'Bruker APEX-II CCD'
_diffrn_measurement_method '\f and \w scans'
_diffrn_measurement_specimen_support 'MiTeGen micromount'
_diffrn_radiation_probe x-ray
_diffrn_radiation_type MoK\a
_diffrn_radiation_wavelength 0.71073
_diffrn_reflns_av_R_equivalents 0.0561
_diffrn_reflns_av_unetI/netI 0.0342
_diffrn_reflns_Laue_measured_fraction_full 1.000
_diffrn_reflns_Laue_measured_fraction_max 0.996
_diffrn_reflns_limit_h_max 32
_diffrn_reflns_limit_h_min -32
_diffrn_reflns_limit_k_max 20
_diffrn_reflns_limit_k_min -20
_diffrn_reflns_limit_l_max 31
_diffrn_reflns_limit_l_min -31
_diffrn_reflns_number 151999
_diffrn_reflns_point_group_measured_fraction_full 1.000
_diffrn_reflns_point_group_measured_fraction_max 0.996
_diffrn_reflns_theta_full 25.242
_diffrn_reflns_theta_max 29.618
_diffrn_reflns_theta_min 1.016
_exptl_absorpt_coefficient_mu 0.304
_exptl_absorpt_correction_T_max 0.7459
_exptl_absorpt_correction_T_min 0.6760
_exptl_absorpt_correction_type numerical
_exptl_absorpt_process_details
;
 Reference: Krause, L., Herbst-Irmer, R.,
 Sheldrick G.M. & Stalke D.,
 J. Appl. Cryst. 48 (2015) 3-10.
;
_exptl_crystal_colour colourless
_exptl_crystal_density_diffrn 1.154
_exptl_crystal_description block
_exptl_crystal_F_000 2640
_exptl_crystal_size_max 0.490
_exptl_crystal_size_mid 0.264
_exptl_crystal_size_min 0.221
_refine_diff_density_max 0.909
_refine_diff_density_min -0.315
_refine_diff_density_rms 0.063
_refine_ls_extinction_method none
_refine_ls_goodness_of_fit_ref 1.031
_refine_ls_hydrogen_treatment constr
_refine_ls_matrix_type full
_refine_ls_number_parameters 746
_refine_ls_number_reflns 19995
_refine_ls_number_restraints 0
_refine_ls_restrained_S_all 1.031
_refine_ls_R_factor_all 0.0425
_refine_ls_R_factor_gt 0.0372
_refine_ls_shift/su_max 0.001
_refine_ls_shift/su_mean 0.000
_refine_ls_structure_factor_coef Fsqd
_refine_ls_weighting_details 'w=1/[\s^2^(Fo^2^)+(0.0569P)^2^+1.7686P] where P=(Fo^2^+2Fc^2^)/3'
_refine_ls_weighting_scheme calc
_refine_ls_wR_factor_gt 0.0939
_refine_ls_wR_factor_ref 0.0979
_reflns_Friedel_coverage 0.000
_reflns_number_gt 18342
_reflns_number_total 19995
_reflns_threshold_expression 'I > 2\s(I)'
_cod_data_source_file d3sc00808h2.cif
_cod_data_source_block sad_final_a
_cod_depositor_comments 'Adding full bibliography for 1568738--1568749.cif.'
_cod_original_cell_volume 7135.6(14)
_cod_original_sg_symbol_H-M 'P 21/c'
_cod_database_code 1568740
_shelx_shelxl_version_number 2018/3
_shelx_space_group_comment
;
The symmetry employed for this shelxl refinement is uniquely defined
by the following loop, which should always be used as a source of
symmetry information in preference to the above space-group names.
They are only intended as comments.
;
_shelx_estimated_absorpt_t_min 0.865
_shelx_estimated_absorpt_t_max 0.936
_diffrn_measurement_ambient_temperature_device_make 'Oxford Cryostream 600'

loop_
_space_group_symop_operation_xyz
'x, y, z'
'-x, y+1/2, -z+1/2'
'-x, -y, -z'
'x, -y-1/2, z-1/2'

loop_
_atom_site_label
_atom_site_type_symbol
_atom_site_fract_x
_atom_site_fract_y
_atom_site_fract_z
_atom_site_U_iso_or_equiv
_atom_site_adp_type
_atom_site_occupancy
_atom_site_site_symmetry_order
_atom_site_calc_flag
_atom_site_refinement_flags_posn
_atom_site_refinement_flags_adp
_atom_site_refinement_flags_occupancy
_atom_site_disorder_assembly
_atom_site_disorder_group
Cl1 Cl 0.96923(2) 0.81515(3) 0.77909(2) 0.02986(11) Uani 1 1 d . . . . .
C1 C 0.87038(7) 0.85491(10) 0.61918(8) 0.0144(3) Uani 1 1 d . . . . .
B1 B 0.82760(8) 0.76259(12) 0.58120(9) 0.0153(3) Uani 1 1 d . . . . .
Si1 Si 0.87989(2) 0.80150(3) 0.69513(2) 0.01616(9) Uani 1 1 d . . . . .
Si2 Si 0.84526(2) 0.97071(3) 0.58771(2) 0.01688(9) Uani 1 1 d . . . . .
Cl2 Cl 0.81336(3) 0.83801(3) 0.72391(3) 0.02982(11) Uani 1 1 d . . . . .
C2 C 0.90975(7) 0.79492(10) 0.60098(8) 0.0135(3) Uani 1 1 d . . . . .
B2 B 0.66915(8) 0.26480(12) 0.75090(9) 0.0146(3) Uani 1 1 d . . . . .
Si3 Si 0.84030(2) 0.58659(3) 0.66915(2) 0.01570(9) Uani 1 1 d . . . . .
Cl3 Cl 0.68468(2) 0.32894(3) 0.91114(2) 0.02685(10) Uani 1 1 d . . . . .
C3 C 0.90431(7) 0.70666(10) 0.61613(8) 0.0137(3) Uani 1 1 d . . . . .
Si4 Si 0.61823(2) 0.29390(3) 0.81571(2) 0.01583(9) Uani 1 1 d . . . . .
C4 C 0.86237(8) 0.69701(10) 0.64844(8) 0.0141(3) Uani 1 1 d . . . . .
Cl4 Cl 0.52917(2) 0.29844(4) 0.81234(3) 0.03041(11) Uani 1 1 d . . . . .
Si5 Si 0.64539(2) 0.47063(3) 0.74183(2) 0.01482(9) Uani 1 1 d . . . . .
C5 C 0.76850(9) 0.99462(13) 0.58951(12) 0.0313(4) Uani 1 1 d . . . . .
H5A H 0.751769 1.052575 0.569131 0.047 Uiso 1 1 calc R U . . .
H5B H 0.777016 0.995099 0.635848 0.047 Uiso 1 1 calc R U . . .
H5C H 0.736426 0.948740 0.564510 0.047 Uiso 1 1 calc R U . . .
Si6 Si 0.66696(2) 0.08255(3) 0.82459(2) 0.01734(9) Uani 1 1 d . . . . .
C6 C 0.90701(9) 1.05455(12) 0.64187(10) 0.0261(4) Uani 1 1 d . . . . .
H6A H 0.942225 1.056505 0.630766 0.039 Uiso 1 1 calc R U . . .
H6B H 0.924510 1.037961 0.688839 0.039 Uiso 1 1 calc R U . . .
H6C H 0.886590 1.113034 0.634331 0.039 Uiso 1 1 calc R U . . .
C9 C 0.91357(9) 0.51503(12) 0.71354(10) 0.0240(4) Uani 1 1 d . . . . .
H9A H 0.929206 0.497770 0.682574 0.036 Uiso 1 1 calc R U . . .
H9B H 0.902385 0.461828 0.730319 0.036 Uiso 1 1 calc R U . . .
H9C H 0.947591 0.547930 0.751025 0.036 Uiso 1 1 calc R U . . .
C8 C 0.80819(9) 0.60771(12) 0.72813(9) 0.0220(3) Uani 1 1 d . . . . .
H8A H 0.768457 0.643033 0.705692 0.033 Uiso 1 1 calc R U . . .
H8B H 0.840633 0.640068 0.767145 0.033 Uiso 1 1 calc R U . . .
H8C H 0.798647 0.551104 0.742482 0.033 Uiso 1 1 calc R U . . .
C7 C 0.82941(10) 0.98127(13) 0.50017(10) 0.0293(4) Uani 1 1 d . . . . .
H7A H 0.793995 0.941455 0.471388 0.044 Uiso 1 1 calc R U . . .
H7B H 0.868594 0.965398 0.497925 0.044 Uiso 1 1 calc R U . . .
H7C H 0.817305 1.042536 0.485070 0.044 Uiso 1 1 calc R U . . .
C10 C 0.77832(9) 0.52612(13) 0.59396(10) 0.0244(4) Uani 1 1 d . . . . .
H10A H 0.745611 0.568111 0.563624 0.037 Uiso 1 1 calc R U . . .
H10B H 0.757435 0.480892 0.607797 0.037 Uiso 1 1 calc R U . . .
H10C H 0.799424 0.497684 0.571061 0.037 Uiso 1 1 calc R U . . .
C11 C 0.94917(7) 0.82393(10) 0.56956(8) 0.0141(3) Uani 1 1 d . . . . .
C12 C 0.99408(7) 0.89109(11) 0.60230(8) 0.0158(3) Uani 1 1 d . . . . .
H12 H 0.996054 0.917765 0.640806 0.019 Uiso 1 1 calc R U . . .
C14 C 1.03122(8) 0.88157(11) 0.52195(9) 0.0186(3) Uani 1 1 d . . . . .
H14 H 1.058562 0.901999 0.505058 0.022 Uiso 1 1 calc R U . . .
C13 C 1.03628(8) 0.91993(11) 0.57958(8) 0.0173(3) Uani 1 1 d . . . . .
C16 C 0.94684(8) 0.78453(11) 0.51330(8) 0.0165(3) Uani 1 1 d . . . . .
H16 H 0.917523 0.737153 0.491752 0.020 Uiso 1 1 calc R U . . .
C15 C 0.98694(8) 0.81377(11) 0.48836(9) 0.0184(3) Uani 1 1 d . . . . .
C17 C 1.08675(9) 0.98886(13) 0.61770(10) 0.0238(4) Uani 1 1 d . . . . .
H17A H 1.098915 1.019127 0.587543 0.036 Uiso 1 1 calc R U . . .
H17B H 1.125042 0.960334 0.653737 0.036 Uiso 1 1 calc R U . . .
H17C H 1.069231 1.032088 0.636710 0.036 Uiso 1 1 calc R U . . .
C19 C 0.93460(7) 0.63089(10) 0.60044(8) 0.0147(3) Uani 1 1 d . . . . .
C18 C 0.98246(10) 0.77354(13) 0.42598(10) 0.0266(4) Uani 1 1 d . . . . .
H18A H 0.940590 0.743650 0.400693 0.040 Uiso 1 1 calc R U . . .
H18B H 1.017520 0.730478 0.438240 0.040 Uiso 1 1 calc R U . . .
H18C H 0.986354 0.820346 0.398481 0.040 Uiso 1 1 calc R U . . .
C20 C 0.89957(8) 0.57109(11) 0.54883(8) 0.0172(3) Uani 1 1 d . . . . .
H20 H 0.854418 0.579636 0.520547 0.021 Uiso 1 1 calc R U . . .
C22 C 0.99716(9) 0.48885(11) 0.58018(9) 0.0211(3) Uani 1 1 d . . . . .
H22 H 1.018650 0.440194 0.573089 0.025 Uiso 1 1 calc R U . . .
C21 C 0.93063(8) 0.49877(11) 0.53861(9) 0.0194(3) Uani 1 1 d . . . . .
C26 C 1.10460(9) 0.53469(13) 0.67663(11) 0.0278(4) Uani 1 1 d . . . . .
H26A H 1.119405 0.483677 0.661153 0.042 Uiso 1 1 calc R U . . .
H26B H 1.113034 0.523974 0.722341 0.042 Uiso 1 1 calc R U . . .
H26C H 1.127943 0.587907 0.675686 0.042 Uiso 1 1 calc R U . . .
C25 C 0.89287(10) 0.43223(14) 0.48466(11) 0.0299(4) Uani 1 1 d . . . . .
H25A H 0.858344 0.462585 0.445934 0.045 Uiso 1 1 calc R U . . .
H25B H 0.873756 0.388153 0.501402 0.045 Uiso 1 1 calc R U . . .
H25C H 0.921913 0.402593 0.471502 0.045 Uiso 1 1 calc R U . . .
C24 C 1.00116(8) 0.61876(11) 0.64148(9) 0.0167(3) Uani 1 1 d . . . . .
H24 H 1.024892 0.659574 0.676553 0.020 Uiso 1 1 calc R U . . .
C23 C 1.03303(8) 0.54777(11) 0.63162(9) 0.0193(3) Uani 1 1 d . . . . .
C27 C 0.76729(8) 0.74964(10) 0.51010(8) 0.0156(3) Uani 1 1 d . . . . .
C28 C 0.70448(8) 0.74220(11) 0.50256(9) 0.0203(4) Uani 1 1 d . . . . .
C29 C 0.65171(8) 0.73192(13) 0.43850(10) 0.0276(4) Uani 1 1 d . . . . .
H29 H 0.609353 0.727034 0.433273 0.033 Uiso 1 1 calc R U . . .
C30 C 0.65973(10) 0.72871(13) 0.38276(10) 0.0311(5) Uani 1 1 d . . . . .
H30 H 0.622978 0.721138 0.339969 0.037 Uiso 1 1 calc R U . . .
C31 C 0.72101(10) 0.73642(13) 0.38841(9) 0.0263(4) Uani 1 1 d . . . . .
C33 C 0.69196(9) 0.74670(13) 0.56091(11) 0.0257(4) Uani 1 1 d . . . . .
H33A H 0.645193 0.750176 0.544605 0.039 Uiso 1 1 calc R U . . .
H33B H 0.713122 0.799356 0.587691 0.039 Uiso 1 1 calc R U . . .
H33C H 0.709406 0.693518 0.588456 0.039 Uiso 1 1 calc R U . . .
C34 C 0.73104(12) 0.73362(16) 0.32812(10) 0.0375(5) Uani 1 1 d . . . . .
H34A H 0.748043 0.675421 0.325402 0.056 Uiso 1 1 calc R U . . .
H34B H 0.761982 0.779727 0.332146 0.056 Uiso 1 1 calc R U . . .
H34C H 0.689602 0.743882 0.287683 0.056 Uiso 1 1 calc R U . . .
C35 C 0.62396(7) 0.35313(10) 0.74894(8) 0.0134(3) Uani 1 1 d . . . . .
C36 C 0.58495(7) 0.29333(10) 0.69110(8) 0.0124(3) Uani 1 1 d . . . . .
C37 C 0.59408(7) 0.20389(11) 0.71033(8) 0.0143(3) Uani 1 1 d . . . . .
C38 C 0.63870(8) 0.19358(10) 0.78412(8) 0.0142(3) Uani 1 1 d . . . . .
C39 C 0.72250(8) 0.49599(12) 0.81899(9) 0.0231(4) Uani 1 1 d . . . . .
H39A H 0.755980 0.453841 0.823464 0.035 Uiso 1 1 calc R U . . .
H39B H 0.715770 0.491122 0.857856 0.035 Uiso 1 1 calc R U . . .
H39C H 0.736358 0.556349 0.816263 0.035 Uiso 1 1 calc R U . . .
C40 C 0.65766(9) 0.48397(12) 0.66760(9) 0.0221(3) Uani 1 1 d . . . . .
H40A H 0.618093 0.466450 0.627224 0.033 Uiso 1 1 calc R U . . .
H40B H 0.693720 0.446402 0.672877 0.033 Uiso 1 1 calc R U . . .
H40C H 0.667590 0.546054 0.663786 0.033 Uiso 1 1 calc R U . . .
C41 C 0.58274(9) 0.55144(12) 0.73685(10) 0.0253(4) Uani 1 1 d . . . . .
H41A H 0.548309 0.556743 0.690424 0.038 Uiso 1 1 calc R U . . .
H41B H 0.602942 0.609468 0.753044 0.038 Uiso 1 1 calc R U . . .
H41C H 0.564244 0.530320 0.764492 0.038 Uiso 1 1 calc R U . . .
C42 C 0.59663(9) 0.00595(12) 0.79926(10) 0.0241(4) Uani 1 1 d . . . . .
H42A H 0.581456 -0.014213 0.753389 0.036 Uiso 1 1 calc R U . . .
H42B H 0.561487 0.037201 0.801820 0.036 Uiso 1 1 calc R U . . .
H42C H 0.610074 -0.045287 0.829283 0.036 Uiso 1 1 calc R U . . .
C43 C 0.70581(9) 0.09868(13) 0.91707(9) 0.0261(4) Uani 1 1 d . . . . .
H43A H 0.743018 0.138563 0.931707 0.039 Uiso 1 1 calc R U . . .
H43B H 0.720443 0.041331 0.939495 0.039 Uiso 1 1 calc R U . . .
H43C H 0.674284 0.124578 0.928410 0.039 Uiso 1 1 calc R U . . .
C44 C 0.72776(9) 0.03043(13) 0.80482(11) 0.0278(4) Uani 1 1 d . . . . .
H44A H 0.705201 0.001710 0.761028 0.042 Uiso 1 1 calc R U . . .
H44B H 0.752953 -0.013847 0.838926 0.042 Uiso 1 1 calc R U . . .
H44C H 0.756933 0.076179 0.804173 0.042 Uiso 1 1 calc R U . . .
C45 C 0.54401(7) 0.32389(10) 0.62121(8) 0.0140(3) Uani 1 1 d . . . . .
C46 C 0.50052(7) 0.39260(11) 0.61113(8) 0.0152(3) Uani 1 1 d . . . . .
H46 H 0.498927 0.417740 0.648331 0.018 Uiso 1 1 calc R U . . .
C47 C 0.45948(8) 0.42474(11) 0.54731(8) 0.0175(3) Uani 1 1 d . . . . .
C48 C 0.46336(8) 0.38805(12) 0.49376(8) 0.0203(3) Uani 1 1 d . . . . .
H48 H 0.436724 0.411151 0.450266 0.024 Uiso 1 1 calc R U . . .
C49 C 0.50536(9) 0.31814(11) 0.50217(9) 0.0195(3) Uani 1 1 d . . . . .
C50 C 0.54504(8) 0.28559(10) 0.56630(8) 0.0165(3) Uani 1 1 d . . . . .
H50 H 0.573001 0.236944 0.572655 0.020 Uiso 1 1 calc R U . . .
C51 C 0.41075(9) 0.49618(13) 0.53667(10) 0.0255(4) Uani 1 1 d . . . . .
H51A H 0.399727 0.528184 0.495301 0.038 Uiso 1 1 calc R U . . .
H51B H 0.429296 0.537574 0.574337 0.038 Uiso 1 1 calc R U . . .
H51C H 0.371548 0.469227 0.533467 0.038 Uiso 1 1 calc R U . . .
C52 C 0.50862(11) 0.27860(13) 0.44324(9) 0.0293(4) Uani 1 1 d . . . . .
H52A H 0.477402 0.229912 0.424562 0.044 Uiso 1 1 calc R U . . .
H52B H 0.552412 0.256017 0.457863 0.044 Uiso 1 1 calc R U . . .
H52C H 0.498175 0.324248 0.409093 0.044 Uiso 1 1 calc R U . . .
C53 C 0.56389(7) 0.12883(10) 0.66416(8) 0.0146(3) Uani 1 1 d . . . . .
C54 C 0.49786(8) 0.11464(11) 0.64090(9) 0.0167(3) Uani 1 1 d . . . . .
H54 H 0.474274 0.154096 0.653478 0.020 Uiso 1 1 calc R U . . .
C55 C 0.46647(8) 0.04314(11) 0.59948(9) 0.0200(3) Uani 1 1 d . . . . .
C56 C 0.50236(9) -0.01431(12) 0.58241(9) 0.0227(4) Uani 1 1 d . . . . .
H56 H 0.481298 -0.063545 0.554366 0.027 Uiso 1 1 calc R U . . .
C57 C 0.56830(9) -0.00147(11) 0.60537(9) 0.0212(3) Uani 1 1 d . . . . .
C58 C 0.59896(8) 0.07161(11) 0.64623(9) 0.0183(3) Uani 1 1 d . . . . .
H58 H 0.643704 0.082044 0.661681 0.022 Uiso 1 1 calc R U . . .
C59 C 0.39498(9) 0.02878(14) 0.57411(11) 0.0289(4) Uani 1 1 d . . . . .
H59A H 0.370893 0.081353 0.549470 0.043 Uiso 1 1 calc R U . . .
H59B H 0.387274 0.018511 0.611943 0.043 Uiso 1 1 calc R U . . .
H59C H 0.380360 -0.022848 0.544466 0.043 Uiso 1 1 calc R U . . .
C60 C 0.60692(11) -0.06664(14) 0.58872(11) 0.0325(5) Uani 1 1 d . . . . .
H60A H 0.578010 -0.097263 0.547005 0.049 Uiso 1 1 calc R U . . .
H60B H 0.627388 -0.110077 0.624834 0.049 Uiso 1 1 calc R U . . .
H60C H 0.640432 -0.034893 0.583499 0.049 Uiso 1 1 calc R U . . .
C61 C 0.72901(8) 0.26231(11) 0.73743(8) 0.0153(3) Uani 1 1 d . . . . .
C62 C 0.72018(8) 0.26180(11) 0.67239(9) 0.0182(3) Uani 1 1 d . . . . .
H62 H 0.677264 0.258567 0.636138 0.022 Uiso 1 1 calc R U . . .
C63 C 0.77143(9) 0.26580(12) 0.65835(10) 0.0232(4) Uani 1 1 d . . . . .
C64 C 0.83397(9) 0.27152(12) 0.71187(11) 0.0267(4) Uani 1 1 d . . . . .
H64 H 0.869864 0.275419 0.703938 0.032 Uiso 1 1 calc R U . . .
C65 C 0.84406(8) 0.27156(12) 0.77647(11) 0.0252(4) Uani 1 1 d . . . . .
H65 H 0.887122 0.275350 0.812369 0.030 Uiso 1 1 calc R U . . .
C66 C 0.79281(8) 0.26618(11) 0.79067(9) 0.0184(3) Uani 1 1 d . . . . .
C67 C 0.75846(12) 0.26595(15) 0.58693(11) 0.0336(5) Uani 1 1 d . . . . .
H67A H 0.714079 0.245702 0.557482 0.050 Uiso 1 1 calc R U . . .
H67B H 0.789070 0.226104 0.582703 0.050 Uiso 1 1 calc R U . . .
H67C H 0.763807 0.326149 0.574301 0.050 Uiso 1 1 calc R U . . .
C68 C 0.80748(8) 0.26498(13) 0.86255(9) 0.0233(4) Uani 1 1 d . . . . .
H68A H 0.787208 0.316377 0.871152 0.035 Uiso 1 1 calc R U . . .
H68B H 0.854472 0.267346 0.891901 0.035 Uiso 1 1 calc R U . . .
H68C H 0.790276 0.210448 0.871265 0.035 Uiso 1 1 calc R U . . .
C32 C 0.77351(9) 0.74683(12) 0.45233(9) 0.0212(4) Uani 1 1 d . . . . .
H32 H 0.815600 0.752276 0.456920 0.025 Uiso 1 1 calc R U . . .

loop_
_atom_site_aniso_label
_atom_site_aniso_U_11
_atom_site_aniso_U_22
_atom_site_aniso_U_33
_atom_site_aniso_U_23
_atom_site_aniso_U_13
_atom_site_aniso_U_12
Cl1 0.0304(2) 0.0357(2) 0.01294(19) 0.00068(17) 0.00214(17) -0.01275(19)
C1 0.0133(6) 0.0164(7) 0.0130(7) 0.0004(6) 0.0060(6) -0.0012(5)
B1 0.0134(7) 0.0178(8) 0.0149(8) -0.0003(6) 0.0069(7) -0.0020(6)
Si1 0.0189(2) 0.0176(2) 0.0132(2) -0.00205(16) 0.00870(18) -0.00481(16)
Si2 0.01439(19) 0.0148(2) 0.0179(2) 0.00056(16) 0.00504(17) -0.00037(16)
Cl2 0.0398(3) 0.0265(2) 0.0390(3) -0.01121(19) 0.0317(2) -0.00959(19)
C2 0.0108(6) 0.0159(7) 0.0115(7) 0.0003(5) 0.0036(5) -0.0006(5)
B2 0.0123(7) 0.0172(8) 0.0114(8) 0.0013(6) 0.0035(6) -0.0012(6)
Si3 0.01475(19) 0.0163(2) 0.0149(2) 0.00213(16) 0.00627(17) -0.00243(16)
Cl3 0.0362(2) 0.0264(2) 0.01106(18) -0.00005(15) 0.00599(17) 0.00448(18)
C3 0.0106(6) 0.0161(7) 0.0110(7) 0.0013(5) 0.0026(6) 0.0010(5)
Si4 0.0185(2) 0.0180(2) 0.0110(2) 0.00277(16) 0.00718(17) 0.00181(16)
C4 0.0137(7) 0.0167(7) 0.0122(7) 0.0006(5) 0.0066(6) -0.0009(5)
Cl4 0.0291(2) 0.0381(3) 0.0347(3) 0.0097(2) 0.0240(2) 0.00643(19)
Si5 0.01428(19) 0.01365(19) 0.0129(2) 0.00089(15) 0.00370(16) -0.00114(15)
C5 0.0211(9) 0.0246(9) 0.0467(12) 0.0046(9) 0.0152(9) 0.0051(7)
Si6 0.01481(19) 0.0159(2) 0.0176(2) 0.00594(17) 0.00493(17) 0.00026(16)
C6 0.0221(8) 0.0179(8) 0.0304(10) -0.0040(7) 0.0064(7) -0.0029(7)
C9 0.0216(8) 0.0244(8) 0.0253(9) 0.0098(7) 0.0108(7) 0.0051(7)
C8 0.0215(8) 0.0236(8) 0.0232(9) 0.0039(7) 0.0126(7) -0.0032(6)
C7 0.0369(11) 0.0245(9) 0.0208(9) 0.0070(7) 0.0094(8) 0.0034(8)
C10 0.0225(8) 0.0237(8) 0.0235(9) -0.0033(7) 0.0084(7) -0.0071(7)
C11 0.0136(7) 0.0145(7) 0.0132(7) 0.0020(5) 0.0057(6) 0.0007(5)
C12 0.0140(7) 0.0191(7) 0.0126(7) 0.0011(6) 0.0052(6) 0.0003(6)
C14 0.0207(7) 0.0193(7) 0.0200(8) 0.0020(6) 0.0133(7) -0.0006(6)
C13 0.0155(7) 0.0188(7) 0.0171(7) 0.0039(6) 0.0076(6) -0.0006(6)
C16 0.0190(7) 0.0141(7) 0.0168(7) 0.0006(6) 0.0089(6) -0.0002(6)
C15 0.0237(8) 0.0167(7) 0.0175(8) 0.0012(6) 0.0121(7) 0.0017(6)
C17 0.0205(8) 0.0269(9) 0.0252(9) -0.0016(7) 0.0121(7) -0.0076(7)
C19 0.0144(7) 0.0146(7) 0.0148(7) 0.0029(6) 0.0069(6) -0.0006(5)
C18 0.0403(10) 0.0234(9) 0.0264(9) -0.0044(7) 0.0242(9) -0.0039(8)
C20 0.0165(7) 0.0179(7) 0.0174(8) 0.0007(6) 0.0084(6) -0.0015(6)
C22 0.0212(8) 0.0164(8) 0.0270(9) 0.0013(6) 0.0128(7) 0.0024(6)
C21 0.0218(8) 0.0172(7) 0.0199(8) -0.0010(6) 0.0106(7) -0.0016(6)
C26 0.0157(8) 0.0286(9) 0.0337(10) 0.0025(8) 0.0075(7) 0.0051(7)
C25 0.0279(9) 0.0276(9) 0.0309(10) -0.0104(8) 0.0115(8) -0.0046(8)
C24 0.0138(7) 0.0162(7) 0.0184(8) 0.0034(6) 0.0066(6) -0.0002(6)
C23 0.0143(7) 0.0188(8) 0.0238(8) 0.0048(6) 0.0084(6) 0.0014(6)
C27 0.0145(7) 0.0113(7) 0.0158(8) 0.0004(5) 0.0032(6) 0.0004(5)
C28 0.0134(7) 0.0149(7) 0.0244(9) 0.0021(6) 0.0028(7) -0.0008(6)
C29 0.0140(8) 0.0230(9) 0.0292(10) 0.0046(8) -0.0028(7) -0.0028(7)
C30 0.0247(9) 0.0214(9) 0.0244(10) 0.0005(7) -0.0062(8) -0.0014(7)
C31 0.0327(10) 0.0192(8) 0.0158(8) -0.0009(7) 0.0028(8) 0.0023(7)
C33 0.0148(7) 0.0267(9) 0.0355(11) 0.0011(8) 0.0119(8) -0.0005(7)
C34 0.0496(13) 0.0360(11) 0.0156(9) -0.0026(8) 0.0067(9) 0.0058(10)
C35 0.0135(6) 0.0158(7) 0.0101(7) 0.0017(5) 0.0049(5) 0.0007(5)
C36 0.0107(6) 0.0154(7) 0.0107(7) 0.0016(5) 0.0049(6) -0.0004(5)
C37 0.0118(6) 0.0169(7) 0.0135(7) 0.0005(6) 0.0054(6) -0.0011(5)
C38 0.0138(7) 0.0158(7) 0.0119(7) 0.0027(5) 0.0054(6) -0.0001(5)
C39 0.0184(8) 0.0237(8) 0.0189(8) 0.0019(7) 0.0025(7) -0.0041(7)
C40 0.0234(8) 0.0215(8) 0.0193(8) 0.0042(6) 0.0087(7) -0.0043(6)
C41 0.0219(8) 0.0180(8) 0.0316(10) -0.0025(7) 0.0093(7) 0.0019(6)
C42 0.0216(8) 0.0217(8) 0.0254(9) 0.0065(7) 0.0085(7) -0.0044(7)
C43 0.0239(8) 0.0272(9) 0.0187(8) 0.0100(7) 0.0036(7) -0.0023(7)
C44 0.0206(8) 0.0231(9) 0.0356(11) 0.0033(8) 0.0104(8) 0.0061(7)
C45 0.0136(6) 0.0144(7) 0.0114(7) 0.0016(5) 0.0041(6) -0.0025(5)
C46 0.0139(7) 0.0159(7) 0.0132(7) 0.0003(6) 0.0044(6) -0.0023(6)
C47 0.0129(7) 0.0187(7) 0.0156(7) 0.0043(6) 0.0027(6) -0.0007(6)
C48 0.0194(7) 0.0210(8) 0.0126(7) 0.0049(6) 0.0015(6) -0.0017(6)
C49 0.0257(8) 0.0177(7) 0.0122(7) 0.0004(6) 0.0070(6) -0.0036(6)
C50 0.0195(7) 0.0141(7) 0.0137(7) 0.0010(6) 0.0065(6) -0.0017(6)
C51 0.0205(8) 0.0298(9) 0.0210(9) 0.0064(7) 0.0058(7) 0.0080(7)
C52 0.0449(12) 0.0264(9) 0.0137(8) -0.0016(7) 0.0119(8) -0.0001(8)
C53 0.0156(7) 0.0130(7) 0.0130(7) 0.0022(5) 0.0051(6) -0.0008(5)
C54 0.0158(7) 0.0159(7) 0.0174(8) 0.0014(6) 0.0071(6) -0.0003(6)
C55 0.0190(7) 0.0180(8) 0.0199(8) -0.0004(6) 0.0069(7) -0.0046(6)
C56 0.0239(8) 0.0175(8) 0.0220(9) -0.0026(6) 0.0074(7) -0.0033(6)
C57 0.0251(8) 0.0168(7) 0.0219(8) -0.0007(6) 0.0115(7) 0.0013(6)
C58 0.0175(7) 0.0181(7) 0.0196(8) 0.0013(6) 0.0093(6) 0.0001(6)
C59 0.0200(8) 0.0297(10) 0.0319(11) -0.0070(8) 0.0086(8) -0.0091(7)
C60 0.0352(11) 0.0265(10) 0.0387(12) -0.0089(8) 0.0202(10) 0.0028(8)
C61 0.0141(7) 0.0126(7) 0.0191(8) 0.0007(6) 0.0078(6) -0.0011(5)
C62 0.0197(7) 0.0179(7) 0.0184(8) 0.0008(6) 0.0102(7) 0.0002(6)
C63 0.0299(9) 0.0183(8) 0.0296(10) 0.0010(7) 0.0209(8) -0.0004(7)
C64 0.0250(9) 0.0227(8) 0.0427(11) -0.0013(8) 0.0244(9) -0.0007(7)
C65 0.0146(7) 0.0222(8) 0.0358(10) -0.0009(8) 0.0098(7) -0.0010(7)
C66 0.0166(7) 0.0151(7) 0.0218(8) 0.0004(6) 0.0080(6) -0.0009(6)
C67 0.0455(12) 0.0354(11) 0.0346(11) -0.0009(9) 0.0311(10) -0.0003(9)
C68 0.0149(7) 0.0279(9) 0.0200(9) 0.0024(7) 0.0029(7) -0.0011(7)
C32 0.0215(8) 0.0185(8) 0.0172(8) -0.0006(6) 0.0043(7) 0.0018(6)

loop_
_atom_type_symbol
_atom_type_description
_atom_type_scat_dispersion_real
_atom_type_scat_dispersion_imag
_atom_type_scat_source
C C 0.0033 0.0016 'International Tables Vol C Tables 4.2.6.8 and 6.1.1.4'
H H 0.0000 0.0000 'International Tables Vol C Tables 4.2.6.8 and 6.1.1.4'
B B 0.0013 0.0007 'International Tables Vol C Tables 4.2.6.8 and 6.1.1.4'
Si Si 0.0817 0.0704 'International Tables Vol C Tables 4.2.6.8 and 6.1.1.4'
Cl Cl 0.1484 0.1585 'International Tables Vol C Tables 4.2.6.8 and 6.1.1.4'

loop_
_geom_angle_atom_site_label_1
_geom_angle_atom_site_label_2
_geom_angle_atom_site_label_3
_geom_angle
_geom_angle_site_symmetry_1
_geom_angle_site_symmetry_3
_geom_angle_publ_flag
C2 C1 B1 69.77(11) . . ?
C2 C1 Si1 101.06(11) . . ?
B1 C1 Si1 83.92(9) . . ?
C2 C1 Si2 125.55(12) . . ?
B1 C1 Si2 124.83(11) . . ?
Si1 C1 Si2 130.31(9) . . ?
C27 B1 C4 132.39(14) . . ?
C27 B1 C1 130.54(14) . . ?
C4 B1 C1 96.28(12) . . ?
C27 B1 C3 127.91(14) . . ?
C4 B1 C3 51.17(9) . . ?
C1 B1 C3 86.37(11) . . ?
C27 B1 C2 127.47(14) . . ?
C4 B1 C2 86.66(11) . . ?
C1 B1 C2 49.99(9) . . ?
C3 B1 C2 45.35(8) . . ?
C27 B1 Si1 154.64(13) . . ?
C4 B1 Si1 50.82(7) . . ?
C1 B1 Si1 50.52(7) . . ?
C3 B1 Si1 75.51(8) . . ?
C2 B1 Si1 74.69(8) . . ?
C1 Si1 C4 86.29(7) . . ?
C1 Si1 Cl2 115.27(6) . . ?
C4 Si1 Cl2 115.25(6) . . ?
C1 Si1 Cl1 116.21(6) . . ?
C4 Si1 Cl1 117.95(6) . . ?
Cl2 Si1 Cl1 105.60(3) . . ?
C1 Si1 B1 45.56(7) . . ?
C4 Si1 B1 44.93(7) . . ?
Cl2 Si1 B1 110.56(5) . . ?
Cl1 Si1 B1 143.83(5) . . ?
C7 Si2 C5 108.46(10) . . ?
C7 Si2 C1 110.83(8) . . ?
C5 Si2 C1 107.53(8) . . ?
C7 Si2 C6 109.98(10) . . ?
C5 Si2 C6 107.83(10) . . ?
C1 Si2 C6 112.06(8) . . ?
C3 C2 C11 123.60(15) . . ?
C3 C2 C1 111.35(14) . . ?
C11 C2 C1 125.04(14) . . ?
C3 C2 B1 66.04(11) . . ?
C11 C2 B1 142.39(13) . . ?
C1 C2 B1 60.24(10) . . ?
C61 B2 C38 134.03(14) . . ?
C61 B2 C35 128.46(14) . . ?
C38 B2 C35 96.58(12) . . ?
C61 B2 C37 129.26(14) . . ?
C38 B2 C37 51.23(9) . . ?
C35 B2 C37 86.51(11) . . ?
C61 B2 C36 127.16(13) . . ?
C38 B2 C36 86.68(11) . . ?
C35 B2 C36 49.92(9) . . ?
C37 B2 C36 45.37(8) . . ?
C61 B2 Si4 154.14(12) . . ?
C38 B2 Si4 50.92(8) . . ?
C35 B2 Si4 50.54(7) . . ?
C37 B2 Si4 75.34(8) . . ?
C36 B2 Si4 74.29(8) . . ?
C9 Si3 C8 107.31(9) . . ?
C9 Si3 C10 108.90(9) . . ?
C8 Si3 C10 109.83(9) . . ?
C9 Si3 C4 110.78(8) . . ?
C8 Si3 C4 106.92(8) . . ?
C10 Si3 C4 112.95(8) . . ?
C2 C3 C19 124.19(15) . . ?
C2 C3 C4 112.10(14) . . ?
C19 C3 C4 123.69(14) . . ?
C2 C3 B1 68.61(11) . . ?
C19 C3 B1 139.01(13) . . ?
C4 C3 B1 60.20(10) . . ?
C35 Si4 C38 86.20(7) . . ?
C35 Si4 Cl3 115.92(6) . . ?
C38 Si4 Cl3 114.90(6) . . ?
C35 Si4 Cl4 115.94(5) . . ?
C38 Si4 Cl4 117.93(6) . . ?
Cl3 Si4 Cl4 105.67(3) . . ?
C35 Si4 B2 45.55(7) . . ?
C38 Si4 B2 44.69(7) . . ?
Cl3 Si4 B2 111.09(5) . . ?
Cl4 Si4 B2 143.24(5) . . ?
C3 C4 B1 68.63(11) . . ?
C3 C4 Si1 100.80(10) . . ?
B1 C4 Si1 84.25(10) . . ?
C3 C4 Si3 122.75(11) . . ?
B1 C4 Si3 133.35(11) . . ?
Si1 C4 Si3 128.88(9) . . ?
C39 Si5 C40 109.33(9) . . ?
C39 Si5 C35 107.03(8) . . ?
C40 Si5 C35 110.40(8) . . ?
C39 Si5 C41 107.63(9) . . ?
C40 Si5 C41 109.83(9) . . ?
C35 Si5 C41 112.51(8) . . ?
Si2 C5 H5A 109.5 . . ?
Si2 C5 H5B 109.5 . . ?
H5A C5 H5B 109.5 . . ?
Si2 C5 H5C 109.5 . . ?
H5A C5 H5C 109.5 . . ?
H5B C5 H5C 109.5 . . ?
C42 Si6 C43 107.82(9) . . ?
C42 Si6 C44 109.49(9) . . ?
C43 Si6 C44 108.39(9) . . ?
C42 Si6 C38 110.47(8) . . ?
C43 Si6 C38 107.77(8) . . ?
C44 Si6 C38 112.73(8) . . ?
Si2 C6 H6A 109.5 . . ?
Si2 C6 H6B 109.5 . . ?
H6A C6 H6B 109.5 . . ?
Si2 C6 H6C 109.5 . . ?
H6A C6 H6C 109.5 . . ?
H6B C6 H6C 109.5 . . ?
Si3 C9 H9A 109.5 . . ?
Si3 C9 H9B 109.5 . . ?
H9A C9 H9B 109.5 . . ?
Si3 C9 H9C 109.5 . . ?
H9A C9 H9C 109.5 . . ?
H9B C9 H9C 109.5 . . ?
Si3 C8 H8A 109.5 . . ?
Si3 C8 H8B 109.5 . . ?
H8A C8 H8B 109.5 . . ?
Si3 C8 H8C 109.5 . . ?
H8A C8 H8C 109.5 . . ?
H8B C8 H8C 109.5 . . ?
Si2 C7 H7A 109.5 . . ?
Si2 C7 H7B 109.5 . . ?
H7A C7 H7B 109.5 . . ?
Si2 C7 H7C 109.5 . . ?
H7A C7 H7C 109.5 . . ?
H7B C7 H7C 109.5 . . ?
Si3 C10 H10A 109.5 . . ?
Si3 C10 H10B 109.5 . . ?
H10A C10 H10B 109.5 . . ?
Si3 C10 H10C 109.5 . . ?
H10A C10 H10C 109.5 . . ?
H10B C10 H10C 109.5 . . ?
C12 C11 C16 119.10(15) . . ?
C12 C11 C2 116.31(14) . . ?
C16 C11 C2 124.44(14) . . ?
C11 C12 C13 121.27(16) . . ?
C11 C12 H12 119.4 . . ?
C13 C12 H12 119.4 . . ?
C13 C14 C15 121.63(16) . . ?
C13 C14 H14 119.2 . . ?
C15 C14 H14 119.2 . . ?
C14 C13 C12 118.30(15) . . ?
C14 C13 C17 121.27(15) . . ?
C12 C13 C17 120.42(16) . . ?
C15 C16 C11 120.85(15) . . ?
C15 C16 H16 119.6 . . ?
C11 C16 H16 119.6 . . ?
C16 C15 C14 118.79(16) . . ?
C16 C15 C18 120.74(16) . . ?
C14 C15 C18 120.47(16) . . ?
C13 C17 H17A 109.5 . . ?
C13 C17 H17B 109.5 . . ?
H17A C17 H17B 109.5 . . ?
C13 C17 H17C 109.5 . . ?
H17A C17 H17C 109.5 . . ?
H17B C17 H17C 109.5 . . ?
C20 C19 C24 119.77(15) . . ?
C20 C19 C3 123.17(14) . . ?
C24 C19 C3 117.03(15) . . ?
C15 C18 H18A 109.5 . . ?
C15 C18 H18B 109.5 . . ?
H18A C18 H18B 109.5 . . ?
C15 C18 H18C 109.5 . . ?
H18A C18 H18C 109.5 . . ?
H18B C18 H18C 109.5 . . ?
C19 C20 C21 120.26(15) . . ?
C19 C20 H20 119.9 . . ?
C21 C20 H20 119.9 . . ?
C23 C22 C21 122.17(16) . . ?
C23 C22 H22 118.9 . . ?
C21 C22 H22 118.9 . . ?
C22 C21 C20 118.55(16) . . ?
C22 C21 C25 120.80(17) . . ?
C20 C21 C25 120.64(16) . . ?
C23 C26 H26A 109.5 . . ?
C23 C26 H26B 109.5 . . ?
H26A C26 H26B 109.5 . . ?
C23 C26 H26C 109.5 . . ?
H26A C26 H26C 109.5 . . ?
H26B C26 H26C 109.5 . . ?
C21 C25 H25A 109.5 . . ?
C21 C25 H25B 109.5 . . ?
H25A C25 H25B 109.5 . . ?
C21 C25 H25C 109.5 . . ?
H25A C25 H25C 109.5 . . ?
H25B C25 H25C 109.5 . . ?
C23 C24 C19 120.80(16) . . ?
C23 C24 H24 119.6 . . ?
C19 C24 H24 119.6 . . ?
C24 C23 C22 118.45(15) . . ?
C24 C23 C26 120.38(17) . . ?
C22 C23 C26 121.16(16) . . ?
C32 C27 C28 117.79(16) . . ?
C32 C27 B1 121.74(16) . . ?
C28 C27 B1 120.46(15) . . ?
C29 C28 C27 119.06(18) . . ?
C29 C28 C33 118.63(17) . . ?
C27 C28 C33 122.30(16) . . ?
C30 C29 C28 121.56(18) . . ?
C30 C29 H29 119.2 . . ?
C28 C29 H29 119.2 . . ?
C29 C30 C31 120.86(17) . . ?
C29 C30 H30 119.6 . . ?
C31 C30 H30 119.6 . . ?
C30 C31 C32 117.45(19) . . ?
C30 C31 C34 121.88(18) . . ?
C32 C31 C34 120.7(2) . . ?
C28 C33 H33A 109.5 . . ?
C28 C33 H33B 109.5 . . ?
H33A C33 H33B 109.5 . . ?
C28 C33 H33C 109.5 . . ?
H33A C33 H33C 109.5 . . ?
H33B C33 H33C 109.5 . . ?
C31 C34 H34A 109.5 . . ?
C31 C34 H34B 109.5 . . ?
H34A C34 H34B 109.5 . . ?
C31 C34 H34C 109.5 . . ?
H34A C34 H34C 109.5 . . ?
H34B C34 H34C 109.5 . . ?
C36 C35 B2 69.99(11) . . ?
C36 C35 Si4 100.53(10) . . ?
B2 C35 Si4 83.91(9) . . ?
C36 C35 Si5 124.80(11) . . ?
B2 C35 Si5 123.68(11) . . ?
Si4 C35 Si5 131.83(9) . . ?
C37 C36 C45 123.85(14) . . ?
C37 C36 C35 111.55(14) . . ?
C45 C36 C35 124.54(13) . . ?
C37 C36 B2 66.07(11) . . ?
C45 C36 B2 141.25(13) . . ?
C35 C36 B2 60.09(10) . . ?
C36 C37 C53 124.44(14) . . ?
C36 C37 C38 111.67(14) . . ?
C53 C37 C38 123.88(14) . . ?
C36 C37 B2 68.56(11) . . ?
C53 C37 B2 140.63(14) . . ?
C38 C37 B2 59.72(10) . . ?
C37 C38 B2 69.05(11) . . ?
C37 C38 Si4 100.52(10) . . ?
B2 C38 Si4 84.39(10) . . ?
C37 C38 Si6 122.38(11) . . ?
B2 C38 Si6 132.32(12) . . ?
Si4 C38 Si6 129.74(9) . . ?
Si5 C39 H39A 109.5 . . ?
Si5 C39 H39B 109.5 . . ?
H39A C39 H39B 109.5 . . ?
Si5 C39 H39C 109.5 . . ?
H39A C39 H39C 109.5 . . ?
H39B C39 H39C 109.5 . . ?
Si5 C40 H40A 109.5 . . ?
Si5 C40 H40B 109.5 . . ?
H40A C40 H40B 109.5 . . ?
Si5 C40 H40C 109.5 . . ?
H40A C40 H40C 109.5 . . ?
H40B C40 H40C 109.5 . . ?
Si5 C41 H41A 109.5 . . ?
Si5 C41 H41B 109.5 . . ?
H41A C41 H41B 109.5 . . ?
Si5 C41 H41C 109.5 . . ?
H41A C41 H41C 109.5 . . ?
H41B C41 H41C 109.5 . . ?
Si6 C42 H42A 109.5 . . ?
Si6 C42 H42B 109.5 . . ?
H42A C42 H42B 109.5 . . ?
Si6 C42 H42C 109.5 . . ?
H42A C42 H42C 109.5 . . ?
H42B C42 H42C 109.5 . . ?
Si6 C43 H43A 109.5 . . ?
Si6 C43 H43B 109.5 . . ?
H43A C43 H43B 109.5 . . ?
Si6 C43 H43C 109.5 . . ?
H43A C43 H43C 109.5 . . ?
H43B C43 H43C 109.5 . . ?
Si6 C44 H44A 109.5 . . ?
Si6 C44 H44B 109.5 . . ?
H44A C44 H44B 109.5 . . ?
Si6 C44 H44C 109.5 . . ?
H44A C44 H44C 109.5 . . ?
H44B C44 H44C 109.5 . . ?
C50 C45 C46 119.37(15) . . ?
C50 C45 C36 123.81(14) . . ?
C46 C45 C36 116.77(15) . . ?
C47 C46 C45 120.91(16) . . ?
C47 C46 H46 119.5 . . ?
C45 C46 H46 119.5 . . ?
C48 C47 C46 118.60(15) . . ?
C48 C47 C51 120.92(15) . . ?
C46 C47 C51 120.47(16) . . ?
C47 C48 C49 121.72(15) . . ?
C47 C48 H48 119.1 . . ?
C49 C48 H48 119.1 . . ?
C50 C49 C48 118.78(16) . . ?
C50 C49 C52 120.21(17) . . ?
C48 C49 C52 121.01(16) . . ?
C49 C50 C45 120.53(15) . . ?
C49 C50 H50 119.7 . . ?
C45 C50 H50 119.7 . . ?
C47 C51 H51A 109.5 . . ?
C47 C51 H51B 109.5 . . ?
H51A C51 H51B 109.5 . . ?
C47 C51 H51C 109.5 . . ?
H51A C51 H51C 109.5 . . ?
H51B C51 H51C 109.5 . . ?
C49 C52 H52A 109.5 . . ?
C49 C52 H52B 109.5 . . ?
H52A C52 H52B 109.5 . . ?
C49 C52 H52C 109.5 . . ?
H52A C52 H52C 109.5 . . ?
H52B C52 H52C 109.5 . . ?
C58 C53 C54 120.39(15) . . ?
C58 C53 C37 122.64(14) . . ?
C54 C53 C37 116.91(15) . . ?
C55 C54 C53 120.41(16) . . ?
C55 C54 H54 119.8 . . ?
C53 C54 H54 119.8 . . ?
C54 C55 C56 118.63(16) . . ?
C54 C55 C59 120.04(17) . . ?
C56 C55 C59 121.33(16) . . ?
C57 C56 C55 121.77(16) . . ?
C57 C56 H56 119.1 . . ?
C55 C56 H56 119.1 . . ?
C56 C57 C58 118.86(17) . . ?
C56 C57 C60 120.93(17) . . ?
C58 C57 C60 120.18(17) . . ?
C53 C58 C57 119.93(15) . . ?
C53 C58 H58 120.0 . . ?
C57 C58 H58 120.0 . . ?
C55 C59 H59A 109.5 . . ?
C55 C59 H59B 109.5 . . ?
H59A C59 H59B 109.5 . . ?
C55 C59 H59C 109.5 . . ?
H59A C59 H59C 109.5 . . ?
H59B C59 H59C 109.5 . . ?
C57 C60 H60A 109.5 . . ?
C57 C60 H60B 109.5 . . ?
H60A C60 H60B 109.5 . . ?
C57 C60 H60C 109.5 . . ?
H60A C60 H60C 109.5 . . ?
H60B C60 H60C 109.5 . . ?
C62 C61 C66 117.91(16) . . ?
C62 C61 B2 121.30(14) . . ?
C66 C61 B2 120.67(15) . . ?
C63 C62 C61 123.08(17) . . ?
C63 C62 H62 118.5 . . ?
C61 C62 H62 118.5 . . ?
C64 C63 C62 117.86(18) . . ?
C64 C63 C67 121.75(18) . . ?
C62 C63 C67 120.38(19) . . ?
C65 C64 C63 120.22(17) . . ?
C65 C64 H64 119.9 . . ?
C63 C64 H64 119.9 . . ?
C64 C65 C66 122.00(18) . . ?
C64 C65 H65 119.0 . . ?
C66 C65 H65 119.0 . . ?
C65 C66 C61 118.90(17) . . ?
C65 C66 C68 119.15(16) . . ?
C61 C66 C68 121.95(16) . . ?
C63 C67 H67A 109.5 . . ?
C63 C67 H67B 109.5 . . ?
H67A C67 H67B 109.5 . . ?
C63 C67 H67C 109.5 . . ?
H67A C67 H67C 109.5 . . ?
H67B C67 H67C 109.5 . . ?
C66 C68 H68A 109.5 . . ?
C66 C68 H68B 109.5 . . ?
H68A C68 H68B 109.5 . . ?
C66 C68 H68C 109.5 . . ?
H68A C68 H68C 109.5 . . ?
H68B C68 H68C 109.5 . . ?
C31 C32 C27 123.29(18) . . ?
C31 C32 H32 118.4 . . ?
C27 C32 H32 118.4 . . ?

loop_
_geom_bond_atom_site_label_1
_geom_bond_atom_site_label_2
_geom_bond_distance
_geom_bond_site_symmetry_2
_geom_bond_publ_flag
Cl1 Si1 2.0632(7) . ?
C1 C2 1.494(2) . ?
C1 B1 1.693(2) . ?
C1 Si1 1.8300(17) . ?
C1 Si2 1.8739(17) . ?
B1 C27 1.572(2) . ?
B1 C4 1.674(2) . ?
B1 C3 1.796(2) . ?
B1 C2 1.830(2) . ?
B1 Si1 2.3577(19) . ?
Si1 C4 1.8368(16) . ?
Si1 Cl2 2.0503(7) . ?
Si2 C7 1.860(2) . ?
Si2 C5 1.866(2) . ?
Si2 C6 1.8740(18) . ?
C2 C3 1.398(2) . ?
C2 C11 1.491(2) . ?
B2 C61 1.585(2) . ?
B2 C38 1.667(2) . ?
B2 C35 1.694(2) . ?
B2 C37 1.803(2) . ?
B2 C36 1.836(2) . ?
B2 Si4 2.360(2) . ?
Si3 C9 1.8671(18) . ?
Si3 C8 1.8686(19) . ?
Si3 C10 1.8703(19) . ?
Si3 C4 1.8742(17) . ?
Cl3 Si4 2.0484(7) . ?
C3 C19 1.482(2) . ?
C3 C4 1.502(2) . ?
Si4 C35 1.8321(16) . ?
Si4 C38 1.8405(17) . ?
Si4 Cl4 2.0660(7) . ?
Si5 C39 1.8615(18) . ?
Si5 C40 1.8685(19) . ?
Si5 C35 1.8727(16) . ?
Si5 C41 1.8768(18) . ?
C5 H5A 0.9800 . ?
C5 H5B 0.9800 . ?
C5 H5C 0.9800 . ?
Si6 C42 1.8691(18) . ?
Si6 C43 1.872(2) . ?
Si6 C44 1.874(2) . ?
Si6 C38 1.8743(16) . ?
C6 H6A 0.9800 . ?
C6 H6B 0.9800 . ?
C6 H6C 0.9800 . ?
C9 H9A 0.9800 . ?
C9 H9B 0.9800 . ?
C9 H9C 0.9800 . ?
C8 H8A 0.9800 . ?
C8 H8B 0.9800 . ?
C8 H8C 0.9800 . ?
C7 H7A 0.9800 . ?
C7 H7B 0.9800 . ?
C7 H7C 0.9800 . ?
C10 H10A 0.9800 . ?
C10 H10B 0.9800 . ?
C10 H10C 0.9800 . ?
C11 C12 1.394(2) . ?
C11 C16 1.396(2) . ?
C12 C13 1.398(2) . ?
C12 H12 0.9500 . ?
C14 C13 1.393(2) . ?
C14 C15 1.397(2) . ?
C14 H14 0.9500 . ?
C13 C17 1.502(2) . ?
C16 C15 1.393(2) . ?
C16 H16 0.9500 . ?
C15 C18 1.508(2) . ?
C17 H17A 0.9800 . ?
C17 H17B 0.9800 . ?
C17 H17C 0.9800 . ?
C19 C20 1.396(2) . ?
C19 C24 1.397(2) . ?
C18 H18A 0.9800 . ?
C18 H18B 0.9800 . ?
C18 H18C 0.9800 . ?
C20 C21 1.396(2) . ?
C20 H20 0.9500 . ?
C22 C23 1.389(3) . ?
C22 C21 1.395(2) . ?
C22 H22 0.9500 . ?
C21 C25 1.504(3) . ?
C26 C23 1.505(2) . ?
C26 H26A 0.9800 . ?
C26 H26B 0.9800 . ?
C26 H26C 0.9800 . ?
C25 H25A 0.9800 . ?
C25 H25B 0.9800 . ?
C25 H25C 0.9800 . ?
C24 C23 1.389(2) . ?
C24 H24 0.9500 . ?
C27 C32 1.401(3) . ?
C27 C28 1.411(2) . ?
C28 C29 1.399(2) . ?
C28 C33 1.504(3) . ?
C29 C30 1.379(3) . ?
C29 H29 0.9500 . ?
C30 C31 1.392(3) . ?
C30 H30 0.9500 . ?
C31 C32 1.395(2) . ?
C31 C34 1.511(3) . ?
C33 H33A 0.9800 . ?
C33 H33B 0.9800 . ?
C33 H33C 0.9800 . ?
C34 H34A 0.9800 . ?
C34 H34B 0.9800 . ?
C34 H34C 0.9800 . ?
C35 C36 1.495(2) . ?
C36 C37 1.404(2) . ?
C36 C45 1.487(2) . ?
C37 C53 1.476(2) . ?
C37 C38 1.505(2) . ?
C39 H39A 0.9800 . ?
C39 H39B 0.9800 . ?
C39 H39C 0.9800 . ?
C40 H40A 0.9800 . ?
C40 H40B 0.9800 . ?
C40 H40C 0.9800 . ?
C41 H41A 0.9800 . ?
C41 H41B 0.9800 . ?
C41 H41C 0.9800 . ?
C42 H42A 0.9800 . ?
C42 H42B 0.9800 . ?
C42 H42C 0.9800 . ?
C43 H43A 0.9800 . ?
C43 H43B 0.9800 . ?
C43 H43C 0.9800 . ?
C44 H44A 0.9800 . ?
C44 H44B 0.9800 . ?
C44 H44C 0.9800 . ?
C45 C50 1.395(2) . ?
C45 C46 1.397(2) . ?
C46 C47 1.392(2) . ?
C46 H46 0.9500 . ?
C47 C48 1.389(3) . ?
C47 C51 1.507(2) . ?
C48 C49 1.395(3) . ?
C48 H48 0.9500 . ?
C49 C50 1.394(2) . ?
C49 C52 1.512(3) . ?
C50 H50 0.9500 . ?
C51 H51A 0.9800 . ?
C51 H51B 0.9800 . ?
C51 H51C 0.9800 . ?
C52 H52A 0.9800 . ?
C52 H52B 0.9800 . ?
C52 H52C 0.9800 . ?
C53 C58 1.388(2) . ?
C53 C54 1.397(2) . ?
C54 C55 1.390(2) . ?
C54 H54 0.9500 . ?
C55 C56 1.394(3) . ?
C55 C59 1.510(2) . ?
C56 C57 1.394(3) . ?
C56 H56 0.9500 . ?
C57 C58 1.400(2) . ?
C57 C60 1.510(3) . ?
C58 H58 0.9500 . ?
C59 H59A 0.9800 . ?
C59 H59B 0.9800 . ?
C59 H59C 0.9800 . ?
C60 H60A 0.9800 . ?
C60 H60B 0.9800 . ?
C60 H60C 0.9800 . ?
C61 C62 1.401(2) . ?
C61 C66 1.406(2) . ?
C62 C63 1.395(2) . ?
C62 H62 0.9500 . ?
C63 C64 1.391(3) . ?
C63 C67 1.512(3) . ?
C64 C65 1.380(3) . ?
C64 H64 0.9500 . ?
C65 C66 1.398(3) . ?
C65 H65 0.9500 . ?
C66 C68 1.510(3) . ?
C67 H67A 0.9800 . ?
C67 H67B 0.9800 . ?
C67 H67C 0.9800 . ?
C68 H68A 0.9800 . ?
C68 H68B 0.9800 . ?
C68 H68C 0.9800 . ?
C32 H32 0.9500 . ?
